data_1550582
loop_
_publ_author_name
'Vasu, Dhananjayan'
'Fuentes de Arriba, Angel L.'
'Leitch, Jamie'
'de Gombert, Antoine'
'Dixon, Darren'

_publ_section_title
;
 Primary \a-Tertiary Amine Synthesis via \a-C--H Functionalization
;
_journal_name_full 'Chemical Science'
_journal_paper_doi 10.1039/C8SC05164J
_journal_year 2019
_chemical_absolute_configuration ad
_chemical_formula_moiety 'C23 H30 N2 O1'
_chemical_formula_sum 'C23 H30 N2 O'
_chemical_formula_weight 350.50
_chemical_melting_point ?
_space_group_IT_number 19
_symmetry_cell_setting orthorhombic
_symmetry_space_group_name_Hall 'P 2ac 2ab'
_symmetry_space_group_name_H-M 'P 21 21 21'
_atom_sites_solution_hydrogens difmap
_atom_sites_solution_primary other
_audit_creation_date 2018-04-27
_audit_creation_method CRYSTALS_ver_14.61
_audit_update_record
;
2018-06-22 deposited with the CCDC.
2019-02-04 downloaded from the CCDC.
;
_cell_angle_alpha 90
_cell_angle_beta 90
_cell_angle_gamma 90
_cell_formula_units_Z 4
_cell_length_a 9.8225(2)
_cell_length_b 10.4555(2)
_cell_length_c 19.9670(4)
_cell_measurement_reflns_used 6299
_cell_measurement_temperature 150
_cell_measurement_theta_max 76
_cell_measurement_theta_min 4
_cell_volume 2050.59(7)
_computing_cell_refinement 'USER DEFINED CELL REFINEMENT'
_computing_data_collection 'USER DEFINED DATA COLLECTION'
_computing_data_reduction 'USER DEFINED DATA REDUCTION'
_computing_molecular_graphics 'CAMERON (Watkin et al., 1996)'
_computing_publication_material 'CRYSTALS (Betteridge et al., 2003)'
_computing_structure_refinement 'CRYSTALS (Betteridge et al., 2003)'
_computing_structure_solution 'Superflip (Palatinus & Chapuis, 2007)'
_diffrn_ambient_temperature 150
_diffrn_measured_fraction_theta_full 0.999
_diffrn_measured_fraction_theta_max 0.993
_diffrn_measurement_device Serial
_diffrn_measurement_device_type Unknown
_diffrn_measurement_method \w
_diffrn_radiation_monochromator graphite
_diffrn_radiation_type 'Cu K\a'
_diffrn_radiation_wavelength 1.54184
_diffrn_reflns_av_R_equivalents 0.032
_diffrn_reflns_limit_h_max 9
_diffrn_reflns_limit_h_min -12
_diffrn_reflns_limit_k_max 12
_diffrn_reflns_limit_k_min -13
_diffrn_reflns_limit_l_max 25
_diffrn_reflns_limit_l_min -25
_diffrn_reflns_number 14910
_diffrn_reflns_theta_full 74.699
_diffrn_reflns_theta_max 76.223
_diffrn_reflns_theta_min 4.429
_diffrn_standards_number 0
_exptl_absorpt_coefficient_mu 0.534
_exptl_absorpt_correction_T_max 0.97
_exptl_absorpt_correction_T_min 0.86
_exptl_absorpt_correction_type multi-scan
_exptl_absorpt_process_details 'DENZO/SCALEPACK (Otwinowski & Minor, 1997)'
_exptl_crystal_colour clear_pale_colourless
_exptl_crystal_density_diffrn 1.135
_exptl_crystal_density_meas ?
_exptl_crystal_density_method 'not measured'
_exptl_crystal_description plate
_exptl_crystal_F_000 760
_exptl_crystal_size_max 0.200
_exptl_crystal_size_mid 0.150
_exptl_crystal_size_min 0.050
_refine_diff_density_max 0.22
_refine_diff_density_min -0.16
_refine_ls_abs_structure_details 'Flack (1983), 1797 Friedel-pairs'
_refine_ls_abs_structure_Flack -0.1(2)
_refine_ls_extinction_method None
_refine_ls_goodness_of_fit_ref 1.0257
_refine_ls_hydrogen_treatment refxyz
_refine_ls_matrix_type full
_refine_ls_number_parameters 326
_refine_ls_number_reflns 4230
_refine_ls_number_restraints 116
_refine_ls_R_factor_all 0.0368
_refine_ls_R_factor_gt 0.0339
_refine_ls_shift/su_max 0.0024899
_refine_ls_shift/su_mean 0.0000900
_refine_ls_structure_factor_coef Fsqd
_refine_ls_weighting_details
;
 Method= Modified Sheldrick 
 w=1/[\s^2^(F^2^) + ( 0.05P)^2^ + 0.23P] 
 ,where P=(max(Fo^2^,0) + 2Fc^2^)/3 
;
_refine_ls_weighting_scheme calc
_refine_ls_wR_factor_all 0.0866
_refine_ls_wR_factor_gt 0.0840
_refine_ls_wR_factor_ref 0.0866
_reflns_limit_h_max 12
_reflns_limit_h_min -12
_reflns_limit_k_max 13
_reflns_limit_k_min 0
_reflns_limit_l_max 25
_reflns_limit_l_min 0
_reflns_number_gt 3970
_reflns_number_total 4230
_reflns_threshold_expression I>2.0\s(I)
_oxford_diffrn_Wilson_B_factor 2.38
_oxford_diffrn_Wilson_scale 0.03
_oxford_refine_ls_r_factor_ref 0.0368
_oxford_refine_ls_scale 6.28(12)
_oxford_reflns_number_all 4230
_oxford_reflns_threshold_expression_ref I>-10.0\s(I)
_oxford_structure_analysis_title 001djd18
_cod_data_source_file c8sc05164j3.cif
_cod_data_source_block 57
_cod_depositor_comments
;
The following automatic conversions were performed:

'_chemical_melting_point' value 'not measured' was changed to '?' -
the value is undefined or not given.

'_atom_sites_solution_primary' value 'Other' changed to 'other'
according to
/home/data/users/saulius/crontab/automatic-downloads/rss-feeds/RSC/lib/dictionaries/cif_core.dic
dictionary named 'cif_core.dic' version 2.4.2 from 2011-04-26.

'_exptl_crystal_density_meas' value 'not measured' was changed to '?'
- the value is perceived as not measured.

Automatic conversion script
Id: cif_fix_values 4973 2017-02-22 13:04:09Z antanas 
;
_cod_original_cell_volume 2050.59(4)
_cod_original_sg_symbol_H-M 'P 21 21 21 '
_cod_original_formula_sum 'C23 H30 N2 O1'
_cod_database_code 1550582

loop_
_symmetry_equiv_pos_as_xyz
x,y,z
-x+1/2,-y,z+1/2
x+1/2,-y+1/2,-z
-x,y+1/2,-z+1/2

loop_
_atom_site_label
_atom_site_type_symbol
_atom_site_fract_x
_atom_site_fract_y
_atom_site_fract_z
_atom_site_U_iso_or_equiv
_atom_site_occupancy
_atom_site_adp_type
_atom_site_refinement_flags_posn
O1 O 0.55863(10) 0.71205(9) 0.12116(5) 0.0267 1.0000 Uani D
C2 C 0.66151(13) 0.66429(12) 0.16161(6) 0.0226 1.0000 Uani .
C3 C 0.63803(13) 0.66447(12) 0.23115(6) 0.0232 1.0000 Uani D
N4 N 0.51814(12) 0.72377(11) 0.25275(6) 0.0260 1.0000 Uani D
C5 C 0.46820(13) 0.71885(13) 0.32076(6) 0.0237 1.0000 Uani D
C6 C 0.55979(13) 0.79025(13) 0.37023(6) 0.0246 1.0000 Uani D
C7 C 0.57439(17) 0.74953(14) 0.43579(7) 0.0341 1.0000 Uani D
C8 C 0.65072(19) 0.82017(16) 0.48085(8) 0.0407 1.0000 Uani D
C9 C 0.71185(16) 0.93328(17) 0.46097(9) 0.0398 1.0000 Uani D
C10 C 0.69610(17) 0.97499(17) 0.39605(9) 0.0423 1.0000 Uani D
C11 C 0.62029(15) 0.90409(15) 0.35032(8) 0.0340 1.0000 Uani D
C12 C 0.32581(14) 0.78013(15) 0.32152(7) 0.0305 1.0000 Uani D
C13 C 0.45210(14) 0.58253(13) 0.34284(7) 0.0284 1.0000 Uani .
N14 N 0.43674(16) 0.47912(13) 0.35851(7) 0.0411 1.0000 Uani .
C15 C 0.73361(14) 0.61070(13) 0.27402(6) 0.0243 1.0000 Uani D
C16 C 0.85372(13) 0.55786(12) 0.24892(7) 0.0234 1.0000 Uani D
C17 C 0.87559(13) 0.56087(13) 0.18025(6) 0.0232 1.0000 Uani D
C18 C 0.78071(13) 0.61308(12) 0.13497(6) 0.0226 1.0000 Uani D
C19 C 0.80627(14) 0.61271(14) 0.05885(6) 0.0265 1.0000 Uani D
C20 C 0.80103(17) 0.74954(15) 0.03052(7) 0.0338 1.0000 Uani D
C21 C 0.94713(17) 0.55839(16) 0.04193(7) 0.0351 1.0000 Uani D
C22 C 0.69855(17) 0.52962(15) 0.02380(7) 0.0339 1.0000 Uani D
C23 C 0.95422(14) 0.49637(14) 0.29858(7) 0.0286 1.0000 Uani D
C24 C 0.88839(18) 0.37784(17) 0.33022(8) 0.0394 1.0000 Uani D
C25 C 0.98911(15) 0.59238(16) 0.35432(8) 0.0346 1.0000 Uani D
C26 C 1.08755(16) 0.45599(19) 0.26463(8) 0.0413 1.0000 Uani D
H71 H 0.5289(12) 0.6752(13) 0.4501(7) 0.0418 1.0000 Uiso D
H81 H 0.6598(12) 0.7925(14) 0.5257(7) 0.0485 1.0000 Uiso D
H91 H 0.7640(12) 0.9800(14) 0.4915(7) 0.0478 1.0000 Uiso D
H101 H 0.7387(12) 1.0516(14) 0.3827(8) 0.0524 1.0000 Uiso D
H111 H 0.6097(11) 0.9325(13) 0.3057(7) 0.0409 1.0000 Uiso D
H121 H 0.2902(16) 0.7788(17) 0.3669(7) 0.0443 1.0000 Uiso D
H122 H 0.3384(17) 0.8682(15) 0.3063(9) 0.0454 1.0000 Uiso D
H123 H 0.2658(16) 0.7344(17) 0.2912(8) 0.0442 1.0000 Uiso D
H151 H 0.7187(13) 0.6116(10) 0.3202(7) 0.0268 1.0000 Uiso D
H171 H 0.9586(13) 0.5274(9) 0.1637(7) 0.0276 1.0000 Uiso D
H203 H 0.8257(18) 0.7473(18) -0.0165(8) 0.0490 1.0000 Uiso D
H202 H 0.8650(17) 0.8026(16) 0.0542(8) 0.0508 1.0000 Uiso D
H201 H 0.7115(16) 0.7843(17) 0.0340(9) 0.0499 1.0000 Uiso D
H212 H 0.9595(18) 0.5607(18) -0.0062(8) 0.0497 1.0000 Uiso D
H211 H 1.0184(16) 0.6110(17) 0.0624(9) 0.0508 1.0000 Uiso D
H213 H 0.9559(18) 0.4711(15) 0.0575(9) 0.0512 1.0000 Uiso D
H222 H 0.7138(18) 0.5301(18) -0.0233(8) 0.0493 1.0000 Uiso D
H221 H 0.6073(16) 0.5596(17) 0.0328(9) 0.0495 1.0000 Uiso D
H223 H 0.7043(18) 0.4421(15) 0.0399(9) 0.0509 1.0000 Uiso D
H242 H 0.9448(18) 0.3458(18) 0.3651(9) 0.0577 1.0000 Uiso D
H241 H 0.7992(16) 0.3996(18) 0.3485(10) 0.0575 1.0000 Uiso D
H243 H 0.8778(19) 0.3137(17) 0.2969(9) 0.0589 1.0000 Uiso D
H253 H 1.0560(17) 0.5549(17) 0.3841(9) 0.0507 1.0000 Uiso D
H252 H 1.0264(18) 0.6696(16) 0.3348(9) 0.0503 1.0000 Uiso D
H251 H 0.9107(16) 0.6167(18) 0.3815(9) 0.0511 1.0000 Uiso D
H263 H 1.1487(18) 0.4224(19) 0.2972(9) 0.0616 1.0000 Uiso D
H262 H 1.1326(18) 0.5281(17) 0.2425(10) 0.0609 1.0000 Uiso D
H261 H 1.0688(18) 0.3918(17) 0.2309(9) 0.0605 1.0000 Uiso D
H41 H 0.4576(14) 0.7276(17) 0.2216(7) 0.0292 1.0000 Uiso D
H11 H 0.558(2) 0.7916(14) 0.1248(10) 0.0407 1.0000 Uiso D

loop_
_atom_site_aniso_label
_atom_site_aniso_U_11
_atom_site_aniso_U_22
_atom_site_aniso_U_33
_atom_site_aniso_U_23
_atom_site_aniso_U_13
_atom_site_aniso_U_12
O1 0.0337(5) 0.0209(4) 0.0256(4) 0.0000(4) -0.0061(4) 0.0030(4)
C2 0.0278(6) 0.0161(5) 0.0238(6) 0.0001(5) -0.0051(5) -0.0015(4)
C3 0.0266(6) 0.0172(5) 0.0258(6) -0.0011(5) -0.0007(5) 0.0004(5)
N4 0.0285(5) 0.0277(5) 0.0217(5) 0.0002(4) -0.0019(4) 0.0063(4)
C5 0.0271(6) 0.0198(6) 0.0240(6) 0.0003(5) 0.0000(5) 0.0004(5)
C6 0.0255(5) 0.0210(6) 0.0273(6) -0.0034(5) 0.0025(5) 0.0024(5)
C7 0.0484(8) 0.0242(7) 0.0299(7) -0.0012(6) -0.0016(6) -0.0007(6)
C8 0.0576(10) 0.0359(8) 0.0286(7) -0.0045(6) -0.0088(7) 0.0038(8)
C9 0.0366(7) 0.0363(8) 0.0465(8) -0.0180(7) -0.0064(7) -0.0003(6)
C10 0.0443(8) 0.0315(8) 0.0511(9) -0.0066(7) 0.0036(7) -0.0130(7)
C11 0.0389(7) 0.0303(7) 0.0328(7) 0.0018(6) 0.0012(6) -0.0063(6)
C12 0.0271(6) 0.0302(7) 0.0343(7) -0.0016(6) 0.0017(5) 0.0027(6)
C13 0.0337(6) 0.0249(7) 0.0265(6) -0.0020(5) -0.0028(5) -0.0024(5)
N14 0.0578(8) 0.0240(6) 0.0414(7) 0.0017(5) -0.0081(6) -0.0070(6)
C15 0.0304(6) 0.0234(6) 0.0191(5) -0.0013(5) -0.0009(5) 0.0009(5)
C16 0.0249(6) 0.0202(5) 0.0252(6) -0.0009(5) -0.0031(5) -0.0002(5)
C17 0.0236(6) 0.0205(6) 0.0255(6) -0.0016(5) -0.0012(5) 0.0000(5)
C18 0.0289(6) 0.0173(5) 0.0215(5) -0.0005(5) -0.0004(5) -0.0029(5)
C19 0.0342(7) 0.0234(6) 0.0219(6) 0.0006(5) -0.0005(5) 0.0000(5)
C20 0.0443(8) 0.0288(7) 0.0282(6) 0.0069(6) 0.0024(6) -0.0022(6)
C21 0.0412(8) 0.0415(8) 0.0225(6) -0.0003(6) 0.0069(6) 0.0053(7)
C22 0.0451(8) 0.0324(8) 0.0241(6) -0.0047(5) -0.0036(6) -0.0035(7)
C23 0.0311(6) 0.0308(7) 0.0239(6) -0.0013(5) -0.0050(5) 0.0045(6)
C24 0.0490(9) 0.0327(8) 0.0364(7) 0.0074(6) -0.0140(7) 0.0026(7)
C25 0.0340(7) 0.0404(8) 0.0295(6) -0.0049(6) -0.0087(6) 0.0011(6)
C26 0.0348(7) 0.0561(11) 0.0330(7) -0.0034(7) -0.0064(6) 0.0167(7)

loop_
_atom_type_symbol
_atom_type_scat_dispersion_real
_atom_type_scat_dispersion_imag
_atom_type_scat_Cromer_Mann_a1
_atom_type_scat_Cromer_Mann_b1
_atom_type_scat_Cromer_Mann_a2
_atom_type_scat_Cromer_Mann_b2
_atom_type_scat_Cromer_Mann_a3
_atom_type_scat_Cromer_Mann_b3
_atom_type_scat_Cromer_Mann_a4
_atom_type_scat_Cromer_Mann_b4
_atom_type_scat_Cromer_Mann_c
_atom_type_scat_source
C 0.0181 0.0091 2.3100 20.8439 1.0200 10.2075 1.5886 0.5687 0.8650 51.6512 0.2156 'International Tables Vol C 4.2.6.8 and 6.1.1.4'
H 0.0000 0.0000 0.4930 10.5109 0.3229 26.1257 0.1402 3.1424 0.0408 57.7998 0.0030 'International Tables Vol C 4.2.6.8 and 6.1.1.4'
N 0.0311 0.0180 12.2126 0.0057 3.1322 9.8933 2.0125 28.9975 1.1663 0.5826 -11.5290 'International Tables Vol C 4.2.6.8 and 6.1.1.4'
O 0.0492 0.0322 3.0485 13.2771 2.2868 5.7011 1.5463 0.3239 0.8670 32.9089 0.2508 'International Tables Vol C 4.2.6.8 and 6.1.1.4'

loop_
_geom_angle_atom_site_label_1
_geom_angle_atom_site_label_2
_geom_angle_atom_site_label_3
_geom_angle
_geom_angle_publ_flag
C2 O1 H11 108.3(14) no
O1 C2 C3 117.05(11) yes
O1 C2 C18 121.91(11) yes
C3 C2 C18 120.99(11) yes
C2 C3 N4 116.27(11) yes
C2 C3 C15 119.78(12) yes
N4 C3 C15 123.93(12) yes
C3 N4 C5 124.04(11) yes
C3 N4 H41 112.3(9) no
C5 N4 H41 116.5(9) no
N4 C5 C6 112.94(11) yes
N4 C5 C12 107.65(11) yes
C6 C5 C12 108.96(11) yes
N4 C5 C13 110.23(11) yes
C6 C5 C13 109.61(11) yes
C12 C5 C13 107.27(11) yes
C5 C6 C7 121.42(12) yes
C5 C6 C11 119.01(12) yes
C7 C6 C11 119.35(13) yes
C6 C7 C8 120.44(14) yes
C6 C7 H71 119.5(9) no
C8 C7 H71 120.0(9) no
C7 C8 C9 120.28(15) yes
C7 C8 H81 120.2(10) no
C9 C8 H81 119.5(10) no
C8 C9 C10 119.47(15) yes
C8 C9 H91 119.9(10) no
C10 C9 H91 120.7(10) no
C9 C10 C11 120.61(15) yes
C9 C10 H101 119.0(10) no
C11 C10 H101 120.4(10) no
C10 C11 C6 119.85(14) yes
C10 C11 H111 120.7(9) no
C6 C11 H111 119.5(9) no
C5 C12 H121 109.3(10) no
C5 C12 H122 105.9(10) no
H121 C12 H122 110.4(13) no
C5 C12 H123 109.9(10) no
H121 C12 H123 110.8(12) no
H122 C12 H123 110.3(12) no
C5 C13 N14 178.10(15) yes
C3 C15 C16 120.67(12) yes
C3 C15 H151 119.9(8) no
C16 C15 H151 119.4(8) no
C15 C16 C17 118.46(12) yes
C15 C16 C23 118.42(11) yes
C17 C16 C23 123.11(11) yes
C16 C17 C18 122.71(12) yes
C16 C17 H171 118.0(8) no
C18 C17 H171 119.2(8) no
C17 C18 C2 117.39(11) yes
C17 C18 C19 121.63(12) yes
C2 C18 C19 120.98(11) yes
C18 C19 C20 110.78(11) yes
C18 C19 C21 111.43(11) yes
C20 C19 C21 107.07(12) yes
C18 C19 C22 109.77(11) yes
C20 C19 C22 109.56(12) yes
C21 C19 C22 108.14(12) yes
C19 C20 H203 109.0(11) no
C19 C20 H202 109.5(11) no
H203 C20 H202 109.0(13) no
C19 C20 H201 111.0(11) no
H203 C20 H201 108.1(13) no
H202 C20 H201 110.3(13) no
C19 C21 H212 108.8(10) no
C19 C21 H211 110.2(10) no
H212 C21 H211 108.1(13) no
C19 C21 H213 111.0(10) no
H212 C21 H213 109.3(13) no
H211 C21 H213 109.4(13) no
C19 C22 H222 109.8(11) no
C19 C22 H221 111.7(11) no
H222 C22 H221 109.1(13) no
C19 C22 H223 110.0(10) no
H222 C22 H223 108.8(13) no
H221 C22 H223 107.4(13) no
C16 C23 C24 109.40(11) yes
C16 C23 C25 109.66(11) yes
C24 C23 C25 108.87(12) yes
C16 C23 C26 112.19(11) yes
C24 C23 C26 108.63(13) yes
C25 C23 C26 108.02(12) yes
C23 C24 H242 109.9(11) no
C23 C24 H241 110.2(11) no
H242 C24 H241 109.3(13) no
C23 C24 H243 109.1(11) no
H242 C24 H243 109.2(13) no
H241 C24 H243 109.1(13) no
C23 C25 H253 109.3(11) no
C23 C25 H252 109.7(10) no
H253 C25 H252 109.1(13) no
C23 C25 H251 113.4(10) no
H253 C25 H251 107.4(13) no
H252 C25 H251 107.8(13) no
C23 C26 H263 109.8(11) no
C23 C26 H262 111.9(11) no
H263 C26 H262 107.9(13) no
C23 C26 H261 109.6(11) no
H263 C26 H261 109.8(13) no
H262 C26 H261 107.8(13) no

loop_
_geom_bond_atom_site_label_1
_geom_bond_atom_site_label_2
_geom_bond_distance
_geom_bond_publ_flag
O1 C2 1.3866(16) yes
O1 H11 0.835(15) no
C2 C3 1.4077(18) yes
C2 C18 1.3930(18) yes
C3 N4 1.3990(17) yes
C3 C15 1.3893(18) yes
N4 C5 1.4447(16) yes
N4 H41 0.861(13) no
C5 C6 1.5304(18) yes
C5 C12 1.5385(18) yes
C5 C13 1.5003(18) yes
C6 C7 1.3841(19) yes
C6 C11 1.388(2) yes
C7 C8 1.385(2) yes
C7 H71 0.941(15) no
C8 C9 1.384(3) yes
C8 H81 0.946(15) no
C9 C10 1.376(3) yes
C9 H91 0.934(15) no
C10 C11 1.392(2) yes
C10 H101 0.942(15) no
C11 H111 0.944(14) no
C12 H121 0.972(14) no
C12 H122 0.978(15) no
C12 H123 0.970(14) no
C13 N14 1.136(2) yes
C15 C16 1.3958(18) yes
C15 H151 0.933(13) no
C16 C17 1.3882(18) yes
C16 C23 1.5398(18) yes
C17 C18 1.4086(18) yes
C17 H171 0.948(13) no
C18 C19 1.5405(17) yes
C19 C20 1.539(2) yes
C19 C21 1.533(2) yes
C19 C22 1.538(2) yes
C20 H203 0.970(15) no
C20 H202 0.962(15) no
C20 H201 0.954(15) no
C21 H212 0.968(15) no
C21 H211 0.980(15) no
C21 H213 0.968(15) no
C22 H222 0.953(15) no
C22 H221 0.966(15) no
C22 H223 0.971(15) no
C23 C24 1.534(2) yes
C23 C25 1.537(2) yes
C23 C26 1.534(2) yes
C24 H242 0.952(15) no
C24 H241 0.976(15) no
C24 H243 0.951(16) no
C25 H253 0.969(15) no
C25 H252 0.969(15) no
C25 H251 0.976(15) no
C26 H263 0.953(16) no
C26 H262 0.980(16) no
C26 H261 0.969(16) no

loop_
_geom_hbond_atom_site_label_D
_geom_hbond_atom_site_label_H
_geom_hbond_atom_site_label_A
_geom_hbond_site_symmetry_A
_geom_hbond_angle_DHA
_geom_hbond_distance_DH
_geom_hbond_distance_HA
_geom_hbond_distance_DA
_geom_hbond_publ_flag
C20 H201 O1 . 120.4(13) 0.954 2.420 3.016(2) yes
C22 H221 O1 . 122.1(13) 0.966 2.426 3.051(2) yes
O1 H11 N14 4_655 174.9(19) 0.835 1.989 2.822(2) yes
